data_1517658
loop_
_publ_author_name
'Iyer, Akila'
'Jockusch, Steffen'
'Sivaguru, J.'

_publ_section_title
;
 Dictating photoreactivity through restricted bond rotations:
 cross-photoaddition of atropisomeric acrylimide derivatives under
 UV/visible-light irradiation.
;
_journal_issue 45
_journal_name_full 'The journal of physical chemistry. A'
_journal_page_first 10596
_journal_page_last 10602
_journal_paper_doi 10.1021/jp505678b
_journal_volume 118
_journal_year 2014
_chemical_formula_moiety 'C23 H25 N O2'
_chemical_formula_sum 'C23 H25 N O2'
_chemical_formula_weight 347.44
_chemical_name_systematic
;
 ?
;
_space_group_crystal_system monoclinic
_space_group_IT_number 4
_space_group_name_Hall 'P 2yb'
_space_group_name_H-M_alt 'P 1 21 1'
_symmetry_space_group_name_Hall 'P 2yb'
_symmetry_space_group_name_H-M 'P 1 21 1'
_atom_sites_solution_hydrogens geom
_atom_sites_solution_primary direct
_audit_creation_date 2014-03-13
_audit_creation_method
;
Olex2 1.2
(compiled 2014.02.28 svn.r2899 for OlexSys, GUI svn.r4781)
;
_cell_angle_alpha 90
_cell_angle_beta 105.611(2)
_cell_angle_gamma 90
_cell_formula_units_Z 2
_cell_length_a 9.9205(4)
_cell_length_b 8.8195(3)
_cell_length_c 11.1609(4)
_cell_measurement_reflns_used 8548
_cell_measurement_temperature 100
_cell_measurement_theta_max 66.736
_cell_measurement_theta_min 4.112
_cell_volume 940.49(6)
_computing_data_reduction 'SAINT v8.34A (Bruker, 2013)'
_computing_molecular_graphics 'Olex2 (Dolomanov et al., 2009)'
_computing_publication_material 'Olex2 (Dolomanov et al., 2009)'
_computing_structure_refinement 'XL (Sheldrick, 2008)'
_computing_structure_solution 'ShelXS (Sheldrick, 2008)'
_diffrn_ambient_temperature 100.01
_diffrn_measured_fraction_theta_full 0.980
_diffrn_measured_fraction_theta_max 0.997
_diffrn_measurement_device_type 'Bruker APEX-II CCD'
_diffrn_measurement_method '\f and \w scans'
_diffrn_radiation_type CuK\a
_diffrn_radiation_wavelength 1.54178
_diffrn_reflns_av_R_equivalents 0.0212
_diffrn_reflns_av_unetI/netI 0.0200
_diffrn_reflns_Laue_measured_fraction_full 0.980
_diffrn_reflns_Laue_measured_fraction_max 0.997
_diffrn_reflns_limit_h_max 10
_diffrn_reflns_limit_h_min -11
_diffrn_reflns_limit_k_max 10
_diffrn_reflns_limit_k_min -10
_diffrn_reflns_limit_l_max 13
_diffrn_reflns_limit_l_min -12
_diffrn_reflns_number 10630
_diffrn_reflns_point_group_measured_fraction_full 0.973
_diffrn_reflns_point_group_measured_fraction_max 0.991
_diffrn_reflns_theta_full 67.679
_diffrn_reflns_theta_max 66.731
_diffrn_reflns_theta_min 4.113
_diffrn_standards_number 0
_exptl_absorpt_coefficient_mu 0.609
_exptl_absorpt_correction_T_max 0.7528
_exptl_absorpt_correction_T_min 0.6685
_exptl_absorpt_correction_type multi-scan
_exptl_absorpt_process_details
;
SADABS-2012/1 (Bruker,2012) was used for absorption correction.
wR2(int) was 0.0499 before and 0.0379 after correction.
The Ratio of minimum to maximum transmission is 0.8880.
The \l/2 correction factor is 0.0015.
;
_exptl_crystal_colour 'clear colourless'
_exptl_crystal_colour_lustre clear
_exptl_crystal_colour_primary colourless
_exptl_crystal_density_diffrn 1.227
_exptl_crystal_description plate
_exptl_crystal_F_000 372
_exptl_crystal_size_max 0.3
_exptl_crystal_size_mid 0.14
_exptl_crystal_size_min 0.065
_refine_diff_density_max 0.101
_refine_diff_density_min -0.150
_refine_diff_density_rms 0.034
_refine_ls_abs_structure_details
;
 Flack x determined using 1481 quotients [(I+)-(I-)]/[(I+)+(I-)]
 (Parsons and Flack (2004), Acta Cryst. A60, s61).
;
_refine_ls_abs_structure_Flack 0.06(6)
_refine_ls_extinction_method none
_refine_ls_goodness_of_fit_ref 1.069
_refine_ls_hydrogen_treatment constr
_refine_ls_matrix_type full
_refine_ls_number_parameters 239
_refine_ls_number_reflns 3303
_refine_ls_number_restraints 1
_refine_ls_restrained_S_all 1.068
_refine_ls_R_factor_all 0.0263
_refine_ls_R_factor_gt 0.0260
_refine_ls_shift/su_max 0.000
_refine_ls_shift/su_mean 0.000
_refine_ls_structure_factor_coef Fsqd
_refine_ls_weighting_details 'w=1/[\s^2^(Fo^2^)+(0.0355P)^2^+0.1438P] where P=(Fo^2^+2Fc^2^)/3'
_refine_ls_weighting_scheme calc
_refine_ls_wR_factor_gt 0.0647
_refine_ls_wR_factor_ref 0.0648
_reflns_Friedel_coverage 0.855
_reflns_Friedel_fraction_full 0.965
_reflns_Friedel_fraction_max 0.984
_reflns_number_gt 3260
_reflns_number_total 3303
_reflns_threshold_expression 'I > 2\s(I)'
_cod_data_source_file jp505678b_si_002.cif
_cod_data_source_block M-isomer_1a
_cod_depositor_comments 'Adding full bibliography for 1517657--1517659.cif.'
_cod_database_code 1517658
_shelxl_version_number 2013-4
_shelx_space_group_comment
;
The symmetry employed for this shelxl refinement is uniquely defined
by the following loop, which should always be used as a source of
symmetry information in preference to the above space-group names.
They are only intended as comments.
;
_shelx_estimated_absorpt_t_max 0.961
_shelx_estimated_absorpt_t_min 0.838
_olex2_refinement_description
;
1. Fixed Uiso
 At 1.2 times of:
  All C(H) groups, All C(H,H) groups
 At 1.5 times of:
  All C(H,H,H) groups
2.a Aromatic/amide H refined with riding coordinates:
 C8(H8), C9(H9), C10(H10), C13(H13), C14(H14), C15(H15), C16(H16), C21(H21),
 C22(H22)
2.b X=CH2 refined with riding coordinates:
 C19(H19A,H19B), C23(H23A,H23B)
2.c Idealised Me refined as rotating group:
 C1(H1A,H1B,H1C), C11(H11A,H11B,H11C), C12(H12A,H12B,H12C), C20(H20A,H20B,H20C)
;
_olex2_computing_structure_solution_long 'ShelXS (Sheldrick, 2008)'

loop_
_space_group_symop_operation_xyz
'x, y, z'
'-x, y+1/2, -z'

loop_
_atom_site_label
_atom_site_type_symbol
_atom_site_fract_x
_atom_site_fract_y
_atom_site_fract_z
_atom_site_U_iso_or_equiv
_atom_site_adp_type
_atom_site_occupancy
_atom_site_site_symmetry_order
_atom_site_calc_flag
_atom_site_refinement_flags_posn
O1 O 0.57573(13) 1.10824(15) 0.82234(12) 0.0257(3) Uani 1 1 d .
O2 O 1.00399(13) 0.88903(15) 0.89600(12) 0.0230(3) Uani 1 1 d .
N1 N 0.77949(14) 0.97530(16) 0.85565(12) 0.0161(3) Uani 1 1 d .
C1 C 0.7733(2) 0.6192(2) 0.83926(17) 0.0226(4) Uani 1 1 d .
H1A H 0.8557 0.5840 0.9032 0.034 Uiso 1 1 calc GR
H1B H 0.7985 0.7073 0.7964 0.034 Uiso 1 1 calc GR
H1C H 0.7393 0.5377 0.7790 0.034 Uiso 1 1 calc GR
C2 C 0.65772(18) 0.6638(2) 0.90051(16) 0.0188(4) Uani 1 1 d .
C3 C 0.70790(17) 0.7889(2) 0.99923(16) 0.0169(3) Uani 1 1 d .
C4 C 0.76517(18) 0.92883(19) 0.97770(15) 0.0164(4) Uani 1 1 d .
C5 C 0.91652(18) 0.97965(19) 0.84180(15) 0.0170(3) Uani 1 1 d .
C6 C 0.95255(17) 1.1087(2) 0.76824(16) 0.0175(4) Uani 1 1 d .
C7 C 1.03166(17) 1.07904(19) 0.67495(16) 0.0182(4) Uani 1 1 d .
C8 C 0.9999(2) 1.1648(2) 0.56575(18) 0.0228(4) Uani 1 1 d .
H8 H 0.9235 1.2337 0.5496 0.027 Uiso 1 1 calc R
C9 C 1.0784(2) 1.1509(2) 0.48054(18) 0.0249(4) Uani 1 1 d .
H9 H 1.0553 1.2096 0.4065 0.030 Uiso 1 1 calc R
C10 C 1.1904(2) 1.0514(2) 0.50343(17) 0.0249(4) Uani 1 1 d .
H10 H 1.2457 1.0435 0.4462 0.030 Uiso 1 1 calc R
C11 C 0.6172(2) 0.5182(2) 0.95798(17) 0.0242(4) Uani 1 1 d .
H11A H 0.5906 0.4398 0.8937 0.036 Uiso 1 1 calc GR
H11B H 0.5381 0.5391 0.9924 0.036 Uiso 1 1 calc GR
H11C H 0.6972 0.4828 1.0245 0.036 Uiso 1 1 calc GR
C12 C 0.5272(2) 0.7180(2) 0.80119(17) 0.0244(4) Uani 1 1 d .
H12A H 0.5528 0.8014 0.7536 0.037 Uiso 1 1 calc GR
H12B H 0.4567 0.7533 0.8417 0.037 Uiso 1 1 calc GR
H12C H 0.4888 0.6339 0.7450 0.037 Uiso 1 1 calc GR
C13 C 0.69462(18) 0.7680(2) 1.11990(16) 0.0199(4) Uani 1 1 d .
H13 H 0.6550 0.6759 1.1388 0.024 Uiso 1 1 calc R
C14 C 0.73658(19) 0.8753(2) 1.21281(16) 0.0224(4) Uani 1 1 d .
H14 H 0.7253 0.8556 1.2932 0.027 Uiso 1 1 calc R
C15 C 0.79470(19) 1.0109(2) 1.18977(17) 0.0229(4) Uani 1 1 d .
H15 H 0.8247 1.0844 1.2536 0.028 Uiso 1 1 calc R
C16 C 0.80823(18) 1.0370(2) 1.07071(16) 0.0202(4) Uani 1 1 d .
H16 H 0.8473 1.1298 1.0527 0.024 Uiso 1 1 calc R
C17 C 0.66667(18) 1.05824(19) 0.78006(16) 0.0173(3) Uani 1 1 d .
C18 C 0.65484(18) 1.0716(2) 0.64345(16) 0.0196(4) Uani 1 1 d .
C19 C 0.69173(19) 0.9586(2) 0.58009(17) 0.0244(4) Uani 1 1 d .
H19A H 0.6740 0.9655 0.4923 0.029 Uiso 1 1 calc R
H19B H 0.7358 0.8709 0.6226 0.029 Uiso 1 1 calc R
C20 C 0.5850(2) 1.2142(2) 0.58522(19) 0.0295(4) Uani 1 1 d .
H20A H 0.5739 1.2112 0.4953 0.044 Uiso 1 1 calc GR
H20B H 0.6426 1.3018 0.6212 0.044 Uiso 1 1 calc GR
H20C H 0.4928 1.2230 0.6010 0.044 Uiso 1 1 calc GR
C21 C 1.2214(2) 0.9634(2) 0.61020(17) 0.0232(4) Uani 1 1 d .
H21 H 1.2978 0.8946 0.6257 0.028 Uiso 1 1 calc R
C22 C 1.14166(18) 0.9748(2) 0.69490(16) 0.0200(4) Uani 1 1 d .
H22 H 1.1620 0.9117 0.7665 0.024 Uiso 1 1 calc R
C23 C 0.92495(19) 1.2488(2) 0.79926(18) 0.0221(4) Uani 1 1 d .
H23A H 0.9561 1.3335 0.7614 0.027 Uiso 1 1 calc R
H23B H 0.8741 1.2640 0.8593 0.027 Uiso 1 1 calc R

loop_
_atom_site_aniso_label
_atom_site_aniso_U_11
_atom_site_aniso_U_22
_atom_site_aniso_U_33
_atom_site_aniso_U_23
_atom_site_aniso_U_13
_atom_site_aniso_U_12
O1 0.0230(7) 0.0303(7) 0.0269(7) 0.0049(6) 0.0119(5) 0.0092(6)
O2 0.0191(6) 0.0237(7) 0.0269(7) 0.0063(5) 0.0075(5) 0.0040(5)
N1 0.0157(7) 0.0161(7) 0.0174(7) 0.0013(6) 0.0060(6) 0.0001(6)
C1 0.0275(10) 0.0180(9) 0.0233(9) -0.0029(7) 0.0086(8) -0.0005(7)
C2 0.0195(9) 0.0178(8) 0.0191(8) 0.0010(7) 0.0054(7) -0.0014(7)
C3 0.0128(8) 0.0195(8) 0.0184(8) 0.0015(7) 0.0042(6) 0.0030(7)
C4 0.0144(8) 0.0190(8) 0.0166(8) 0.0010(7) 0.0053(6) 0.0026(6)
C5 0.0175(8) 0.0163(8) 0.0175(8) -0.0020(7) 0.0053(6) 0.0001(7)
C6 0.0133(8) 0.0185(9) 0.0201(8) 0.0011(7) 0.0033(6) -0.0022(7)
C7 0.0164(8) 0.0162(9) 0.0215(9) -0.0022(7) 0.0045(7) -0.0042(6)
C8 0.0201(9) 0.0207(9) 0.0274(10) 0.0022(8) 0.0060(8) -0.0012(7)
C9 0.0268(10) 0.0257(10) 0.0222(9) 0.0026(7) 0.0066(8) -0.0053(8)
C10 0.0255(9) 0.0286(10) 0.0232(9) -0.0048(8) 0.0111(7) -0.0041(8)
C11 0.0262(9) 0.0220(10) 0.0240(9) 0.0028(8) 0.0063(8) -0.0044(7)
C12 0.0235(9) 0.0241(9) 0.0227(9) 0.0011(8) 0.0014(7) -0.0036(7)
C13 0.0168(8) 0.0239(9) 0.0189(8) 0.0038(7) 0.0048(7) 0.0042(7)
C14 0.0196(9) 0.0303(10) 0.0176(8) 0.0015(7) 0.0057(7) 0.0074(8)
C15 0.0218(9) 0.0263(10) 0.0193(8) -0.0037(7) 0.0032(7) 0.0053(7)
C16 0.0189(8) 0.0186(9) 0.0226(9) -0.0008(7) 0.0049(7) 0.0009(7)
C17 0.0167(8) 0.0153(8) 0.0202(9) 0.0020(6) 0.0052(7) -0.0008(7)
C18 0.0165(8) 0.0223(9) 0.0196(8) 0.0031(7) 0.0040(7) -0.0028(7)
C19 0.0237(10) 0.0297(10) 0.0191(8) -0.0014(8) 0.0045(7) -0.0034(8)
C20 0.0332(11) 0.0287(11) 0.0255(10) 0.0084(8) 0.0062(8) 0.0048(8)
C21 0.0204(9) 0.0246(9) 0.0250(9) -0.0055(8) 0.0066(7) 0.0025(8)
C22 0.0207(9) 0.0192(9) 0.0195(8) -0.0014(7) 0.0039(7) -0.0008(7)
C23 0.0196(9) 0.0196(9) 0.0294(10) -0.0012(8) 0.0104(7) -0.0024(7)

loop_
_atom_type_symbol
_atom_type_description
_atom_type_scat_dispersion_real
_atom_type_scat_dispersion_imag
_atom_type_scat_source
C C 0.0181 0.0091 'International Tables Vol C Tables 4.2.6.8 and 6.1.1.4'
H H 0.0000 0.0000 'International Tables Vol C Tables 4.2.6.8 and 6.1.1.4'
N N 0.0311 0.0180 'International Tables Vol C Tables 4.2.6.8 and 6.1.1.4'
O O 0.0492 0.0322 'International Tables Vol C Tables 4.2.6.8 and 6.1.1.4'

loop_
_geom_angle_atom_site_label_1
_geom_angle_atom_site_label_2
_geom_angle_atom_site_label_3
_geom_angle
C5 N1 C4 116.57(13)
C5 N1 C17 123.61(14)
C17 N1 C4 116.16(13)
H1A C1 H1B 109.5
H1A C1 H1C 109.5
H1B C1 H1C 109.5
C2 C1 H1A 109.5
C2 C1 H1B 109.5
C2 C1 H1C 109.5
C1 C2 C3 111.40(14)
C1 C2 C11 106.37(15)
C1 C2 C12 110.11(15)
C11 C2 C3 111.70(14)
C11 C2 C12 107.28(15)
C12 C2 C3 109.85(14)
C4 C3 C2 124.95(15)
C13 C3 C2 119.75(15)
C13 C3 C4 115.29(16)
C3 C4 N1 123.30(15)
C16 C4 N1 114.53(15)
C16 C4 C3 122.14(16)
O2 C5 N1 120.56(15)
O2 C5 C6 121.86(15)
N1 C5 C6 117.32(14)
C7 C6 C5 119.84(15)
C23 C6 C5 117.73(16)
C23 C6 C7 122.02(16)
C8 C7 C6 118.58(16)
C8 C7 C22 118.57(16)
C22 C7 C6 122.76(16)
C7 C8 H8 119.5
C9 C8 C7 120.91(18)
C9 C8 H8 119.5
C8 C9 H9 120.0
C10 C9 C8 120.02(18)
C10 C9 H9 120.0
C9 C10 H10 120.2
C9 C10 C21 119.67(17)
C21 C10 H10 120.2
C2 C11 H11A 109.5
C2 C11 H11B 109.5
C2 C11 H11C 109.5
H11A C11 H11B 109.5
H11A C11 H11C 109.5
H11B C11 H11C 109.5
C2 C12 H12A 109.5
C2 C12 H12B 109.5
C2 C12 H12C 109.5
H12A C12 H12B 109.5
H12A C12 H12C 109.5
H12B C12 H12C 109.5
C3 C13 H13 118.5
C14 C13 C3 122.94(17)
C14 C13 H13 118.5
C13 C14 H14 119.7
C15 C14 C13 120.62(16)
C15 C14 H14 119.7
C14 C15 H15 120.9
C14 C15 C16 118.28(17)
C16 C15 H15 120.9
C4 C16 C15 120.72(17)
C4 C16 H16 119.6
C15 C16 H16 119.6
O1 C17 N1 120.74(15)
O1 C17 C18 120.34(16)
N1 C17 C18 118.71(14)
C19 C18 C17 121.58(17)
C19 C18 C20 124.09(16)
C20 C18 C17 114.03(15)
C18 C19 H19A 120.0
C18 C19 H19B 120.0
H19A C19 H19B 120.0
C18 C20 H20A 109.5
C18 C20 H20B 109.5
C18 C20 H20C 109.5
H20A C20 H20B 109.5
H20A C20 H20C 109.5
H20B C20 H20C 109.5
C10 C21 H21 119.7
C10 C21 C22 120.61(17)
C22 C21 H21 119.7
C7 C22 H22 119.9
C21 C22 C7 120.13(17)
C21 C22 H22 119.9
C6 C23 H23A 120.0
C6 C23 H23B 120.0
H23A C23 H23B 120.0

loop_
_geom_bond_atom_site_label_1
_geom_bond_atom_site_label_2
_geom_bond_distance
O1 C17 1.208(2)
O2 C5 1.214(2)
N1 C4 1.466(2)
N1 C5 1.409(2)
N1 C17 1.411(2)
C1 H1A 0.9800
C1 H1B 0.9800
C1 H1C 0.9800
C1 C2 1.535(2)
C2 C3 1.544(2)
C2 C11 1.537(2)
C2 C12 1.537(3)
C3 C4 1.406(2)
C3 C13 1.400(2)
C4 C16 1.390(2)
C5 C6 1.502(2)
C6 C7 1.486(2)
C6 C23 1.331(3)
C7 C8 1.397(3)
C7 C22 1.398(3)
C8 H8 0.9500
C8 C9 1.387(3)
C9 H9 0.9500
C9 C10 1.384(3)
C10 H10 0.9500
C10 C21 1.386(3)
C11 H11A 0.9800
C11 H11B 0.9800
C11 H11C 0.9800
C12 H12A 0.9800
C12 H12B 0.9800
C12 H12C 0.9800
C13 H13 0.9500
C13 C14 1.383(3)
C14 H14 0.9500
C14 C15 1.381(3)
C15 H15 0.9500
C15 C16 1.390(3)
C16 H16 0.9500
C17 C18 1.502(2)
C18 C19 1.329(3)
C18 C20 1.497(3)
C19 H19A 0.9500
C19 H19B 0.9500
C20 H20A 0.9800
C20 H20B 0.9800
C20 H20C 0.9800
C21 H21 0.9500
C21 C22 1.390(3)
C22 H22 0.9500
C23 H23A 0.9500
C23 H23B 0.9500

loop_
_geom_torsion_atom_site_label_1
_geom_torsion_atom_site_label_2
_geom_torsion_atom_site_label_3
_geom_torsion_atom_site_label_4
_geom_torsion
O1 C17 C18 C19 -139.40(19)
O1 C17 C18 C20 34.5(2)
O2 C5 C6 C7 50.3(2)
O2 C5 C6 C23 -122.6(2)
N1 C4 C16 C15 177.11(15)
N1 C5 C6 C7 -135.59(16)
N1 C5 C6 C23 51.6(2)
N1 C17 C18 C19 35.3(3)
N1 C17 C18 C20 -150.80(16)
C1 C2 C3 C4 54.4(2)
C1 C2 C3 C13 -127.13(17)
C2 C3 C4 N1 2.3(3)
C2 C3 C4 C16 179.89(16)
C2 C3 C13 C14 -179.66(16)
C3 C4 C16 C15 -0.6(3)
C3 C13 C14 C15 0.0(3)
C4 N1 C5 O2 33.9(2)
C4 N1 C5 C6 -140.32(15)
C4 N1 C17 O1 11.6(2)
C4 N1 C17 C18 -163.05(15)
C4 C3 C13 C14 -1.0(2)
C5 N1 C4 C3 -108.98(18)
C5 N1 C4 C16 73.28(19)
C5 N1 C17 O1 -146.01(17)
C5 N1 C17 C18 39.3(2)
C5 C6 C7 C8 144.32(17)
C5 C6 C7 C22 -39.3(2)
C6 C7 C8 C9 174.46(16)
C6 C7 C22 C21 -173.18(16)
C7 C8 C9 C10 -0.3(3)
C8 C7 C22 C21 3.2(3)
C8 C9 C10 C21 1.6(3)
C9 C10 C21 C22 -0.4(3)
C10 C21 C22 C7 -2.0(3)
C11 C2 C3 C4 173.18(16)
C11 C2 C3 C13 -8.3(2)
C12 C2 C3 C4 -67.9(2)
C12 C2 C3 C13 110.58(18)
C13 C3 C4 N1 -176.22(15)
C13 C3 C4 C16 1.3(2)
C13 C14 C15 C16 0.7(3)
C14 C15 C16 C4 -0.4(3)
C17 N1 C4 C3 91.76(19)
C17 N1 C4 C16 -85.97(18)
C17 N1 C5 O2 -168.54(16)
C17 N1 C5 C6 17.2(2)
C22 C7 C8 C9 -2.0(3)
C23 C6 C7 C8 -43.1(2)
C23 C6 C7 C22 133.2(2)
